data_2211951
loop_
_publ_author_name
'A. Elangovan'
'A. Thamaraichelvan'
'A. Ramu'
'S. Athimoolam'
'S. Natarajan'

_publ_section_title
;
 Bis(4-acetylanilinium) tetrachlorocuprate(II)
;
_journal_coeditor_code SJ2195
_journal_issue 1
_journal_name_full 'Acta Crystallographica Section E'
_journal_page_first m224
_journal_page_last m226
_journal_paper_doi 10.1107/S1600536806053323
_journal_volume 63
_journal_year 2007
_chemical_formula_iupac '(C8 H10 N O)2 [Cu Cl4]'
_chemical_formula_moiety '2C8 H10 N O +, Cl4 Cu 2-'
_chemical_formula_sum 'C16 H20 Cl4 Cu N2 O2'
_chemical_formula_weight 477.68
_chemical_name_systematic
;
Bis(4-acetylanilinium) tetrachlorocuprate(II)
;
_space_group_IT_number 64
_symmetry_cell_setting orthorhombic
_symmetry_space_group_name_Hall '-C 2ac 2'
_symmetry_space_group_name_H-M 'C m c a'
_atom_sites_solution_hydrogens geom
_atom_sites_solution_primary direct
_atom_sites_solution_secondary difmap
_audit_creation_method SHELXL-97
_cell_angle_alpha 90.00
_cell_angle_beta 90.00
_cell_angle_gamma 90.00
_cell_formula_units_Z 8
_cell_length_a 19.7316(11)
_cell_length_b 15.3962(9)
_cell_length_c 13.8017(8)
_cell_measurement_reflns_used 25
_cell_measurement_temperature 293(2)
_cell_measurement_theta_max 14.21
_cell_measurement_theta_min 9.81
_cell_volume 4192.8(4)
_computing_cell_refinement 'CAD-4 EXPRESS'
_computing_data_collection 'CAD-4 EXPRESS (Enraf--Nonius, 1994)'
_computing_data_reduction 'XCAD4 (Harms & Wocadlo, 1995)'
_computing_molecular_graphics 'PLATON (Spek, 2003)'
_computing_publication_material SHELXL97
_computing_structure_refinement 'SHELXL97 (Sheldrick, 1997)'
_computing_structure_solution 'SHELXS97 (Sheldrick, 1997)'
_diffrn_ambient_temperature 293(2)
_diffrn_measured_fraction_theta_full 0.996
_diffrn_measured_fraction_theta_max 0.996
_diffrn_measurement_device_type 'Nonius MACH3 sealed-tube'
_diffrn_measurement_method \w-2\q
_diffrn_radiation_monochromator graphite
_diffrn_radiation_source 'fine-focus sealed tube'
_diffrn_radiation_type MoK\a
_diffrn_radiation_wavelength 0.71069
_diffrn_reflns_av_R_equivalents 0.0487
_diffrn_reflns_av_sigmaI/netI 0.0394
_diffrn_reflns_limit_h_max 14
_diffrn_reflns_limit_h_min -23
_diffrn_reflns_limit_k_max 18
_diffrn_reflns_limit_k_min -14
_diffrn_reflns_limit_l_max 16
_diffrn_reflns_limit_l_min -1
_diffrn_reflns_number 4121
_diffrn_reflns_theta_full 25.00
_diffrn_reflns_theta_max 25.00
_diffrn_reflns_theta_min 2.06
_diffrn_standards_decay_% 0
_diffrn_standards_interval_time 60
_diffrn_standards_number 3
_exptl_absorpt_coefficient_mu 1.563
_exptl_absorpt_correction_T_max 0.7385
_exptl_absorpt_correction_T_min 0.6708
_exptl_absorpt_correction_type psi-scan
_exptl_absorpt_process_details '(North <i>et al.</i>,  1968)'
_exptl_crystal_colour 'dark brown'
_exptl_crystal_density_diffrn 1.514
_exptl_crystal_density_method 'not measured'
_exptl_crystal_description plate
_exptl_crystal_F_000 1944
_exptl_crystal_size_max 0.25
_exptl_crystal_size_mid 0.23
_exptl_crystal_size_min 0.22
_refine_diff_density_max 0.553
_refine_diff_density_min -0.383
_refine_ls_extinction_coef 0.00068(11)
_refine_ls_extinction_expression Fc^*^=kFc[1+0.001xFc^2^\l^3^/sin(2\q)]^-1/4^
_refine_ls_extinction_method SHELXL97
_refine_ls_goodness_of_fit_ref 1.035
_refine_ls_hydrogen_treatment constr
_refine_ls_matrix_type full
_refine_ls_number_parameters 120
_refine_ls_number_reflns 1904
_refine_ls_number_restraints 0
_refine_ls_restrained_S_all 1.035
_refine_ls_R_factor_all 0.0566
_refine_ls_R_factor_gt 0.0402
_refine_ls_shift/su_max 0.000
_refine_ls_shift/su_mean 0.000
_refine_ls_structure_factor_coef Fsqd
_refine_ls_weighting_details 'calc w=1/[\s^2^(Fo^2^)+(0.0554P)^2^+5.7534P] where P=(Fo^2^+2Fc^2^)/3'
_refine_ls_weighting_scheme calc
_refine_ls_wR_factor_gt 0.1024
_refine_ls_wR_factor_ref 0.1105
_reflns_number_gt 1464
_reflns_number_total 1904
_reflns_threshold_expression I>2\s(I)
_cod_data_source_file sj2195.cif
_cod_data_source_block I
_cod_original_cell_volume 4193.0(10)
_cod_original_sg_symbol_Hall '-C 2bc 2'
_cod_database_code 2211951
_cod_database_fobs_code 2211951

loop_
_symmetry_equiv_pos_as_xyz
'x, y, z'
'-x+1/2, -y, z+1/2'
'x, -y, -z'
'-x+1/2, y, -z+1/2'
'x+1/2, y+1/2, z'
'-x+1, -y+1/2, z+1/2'
'x+1/2, -y+1/2, -z'
'-x+1, y+1/2, -z+1/2'
'-x, -y, -z'
'x-1/2, y, -z-1/2'
'-x, y, z'
'x-1/2, -y, z-1/2'
'-x+1/2, -y+1/2, -z'
'x, y+1/2, -z-1/2'
'-x+1/2, y+1/2, z'
'x, -y+1/2, z-1/2'

loop_
_atom_site_type_symbol
_atom_site_label
_atom_site_fract_x
_atom_site_fract_y
_atom_site_fract_z
_atom_site_U_iso_or_equiv
_atom_site_adp_type
_atom_site_calc_flag
_atom_site_refinement_flags
_atom_site_occupancy
C C1 0.22369(17) 0.46818(18) 0.8719(2) 0.0345(7) Uani d . 1
C C11 0.17181(18) 0.5390(2) 0.8650(2) 0.0406(7) Uani d . 1
C C12 0.09913(18) 0.5183(2) 0.8488(3) 0.0546(9) Uani d . 1
H H12A 0.0815 0.4882 0.9042 0.082 Uiso calc R 1
H H12B 0.0947 0.4822 0.7924 0.082 Uiso calc R 1
H H12C 0.0742 0.5712 0.8392 0.082 Uiso calc R 1
O O11 0.19089(13) 0.61397(14) 0.8734(2) 0.0603(7) Uani d . 1
C C2 0.20477(17) 0.38100(19) 0.8717(2) 0.0414(8) Uani d . 1
H H2 0.1594 0.3658 0.8650 0.050 Uiso calc R 1
C C3 0.25364(17) 0.31682(19) 0.8816(2) 0.0424(8) Uani d . 1
H H3 0.2414 0.2585 0.8811 0.051 Uiso calc R 1
C C4 0.32045(16) 0.34058(18) 0.8920(2) 0.0363(7) Uani d . 1
N N41 0.37222(14) 0.27333(16) 0.9056(2) 0.0451(7) Uani d . 1
H H41A 0.4076 0.2847 0.8677 0.068 Uiso calc R 1
H H41B 0.3550 0.2218 0.8900 0.068 Uiso calc R 1
H H41C 0.3854 0.2727 0.9673 0.068 Uiso calc R 1
C C5 0.34070(17) 0.42677(19) 0.8914(2) 0.0402(8) Uani d . 1
H H5 0.3861 0.4418 0.8977 0.048 Uiso calc R 1
C C6 0.29128(17) 0.48949(19) 0.8811(2) 0.0396(8) Uani d . 1
H H6 0.3039 0.5477 0.8802 0.048 Uiso calc R 1
Cu Cu 0.0000 0.25382(4) 0.85996(4) 0.0411(2) Uani d S 1
Cl Cl1 0.0000 0.32741(8) 0.99849(9) 0.0499(3) Uani d S 1
Cl Cl2 0.0000 0.33273(8) 0.71727(9) 0.0528(3) Uani d S 1
Cl Cl3 0.10209(4) 0.19301(6) 0.85990(8) 0.0588(3) Uani d . 1

loop_
_atom_site_aniso_label
_atom_site_aniso_U_11
_atom_site_aniso_U_22
_atom_site_aniso_U_33
_atom_site_aniso_U_12
_atom_site_aniso_U_13
_atom_site_aniso_U_23
C1 0.0387(16) 0.0298(14) 0.0350(16) 0.0000(12) -0.0004(13) -0.0022(12)
C11 0.0478(19) 0.0378(16) 0.0362(16) 0.0038(14) -0.0006(15) -0.0035(13)
C12 0.041(2) 0.0471(19) 0.076(3) 0.0056(15) -0.0001(18) -0.0073(18)
O11 0.0584(17) 0.0309(12) 0.091(2) 0.0034(11) -0.0067(15) -0.0018(12)
C2 0.0315(17) 0.0376(16) 0.055(2) -0.0051(13) -0.0006(15) 0.0014(14)
C3 0.0380(18) 0.0290(14) 0.060(2) -0.0041(13) 0.0006(16) 0.0034(14)
C4 0.0356(17) 0.0330(15) 0.0402(16) 0.0004(13) -0.0027(14) 0.0021(13)
N41 0.0360(16) 0.0366(13) 0.0626(18) 0.0005(11) -0.0041(13) 0.0046(13)
C5 0.0342(18) 0.0372(16) 0.0491(18) -0.0077(13) -0.0054(14) 0.0000(14)
C6 0.0452(19) 0.0282(14) 0.0456(18) -0.0052(13) -0.0024(14) -0.0013(13)
Cu 0.0270(3) 0.0500(4) 0.0464(4) 0.000 0.000 -0.0062(3)
Cl1 0.0507(7) 0.0495(7) 0.0495(7) 0.000 0.000 -0.0103(5)
Cl2 0.0499(7) 0.0621(8) 0.0465(7) 0.000 0.000 0.0011(6)
Cl3 0.0348(5) 0.0600(5) 0.0815(7) 0.0112(4) -0.0041(4) -0.0153(5)

loop_
_atom_type_symbol
_atom_type_description
_atom_type_scat_dispersion_real
_atom_type_scat_dispersion_imag
_atom_type_scat_source
C C 0.0033 0.0016 'International Tables Vol C Tables 4.2.6.8 and 6.1.1.4'
H H 0.0000 0.0000 'International Tables Vol C Tables 4.2.6.8 and 6.1.1.4'
N N 0.0061 0.0033 'International Tables Vol C Tables 4.2.6.8 and 6.1.1.4'
O O 0.0106 0.0060 'International Tables Vol C Tables 4.2.6.8 and 6.1.1.4'
Cl Cl 0.1484 0.1585 'International Tables Vol C Tables 4.2.6.8 and 6.1.1.4'
Cu Cu 0.3201 1.2651 'International Tables Vol C Tables 4.2.6.8 and 6.1.1.4'

loop_
_geom_angle_atom_site_label_1
_geom_angle_atom_site_label_2
_geom_angle_atom_site_label_3
_geom_angle_site_symmetry_1
_geom_angle
_geom_angle_publ_flag
C6 C1 C2 . 119.2(3) ?
C6 C1 C11 . 119.6(3) ?
C2 C1 C11 . 121.2(3) ?
O11 C11 C12 . 121.0(3) ?
O11 C11 C1 . 118.1(3) ?
C12 C11 C1 . 120.9(3) ?
C11 C12 H12A . 109.5 ?
C11 C12 H12B . 109.5 ?
H12A C12 H12B . 109.5 ?
C11 C12 H12C . 109.5 ?
H12A C12 H12C . 109.5 ?
H12B C12 H12C . 109.5 ?
C3 C2 C1 . 120.0(3) ?
C3 C2 H2 . 120.0 ?
C1 C2 H2 . 120.0 ?
C4 C3 C2 . 119.1(3) ?
C4 C3 H3 . 120.4 ?
C2 C3 H3 . 120.4 ?
C3 C4 C5 . 122.0(3) ?
C3 C4 N41 . 119.5(3) ?
C5 C4 N41 . 118.4(3) ?
C4 N41 H41A . 109.5 ?
C4 N41 H41B . 109.5 ?
H41A N41 H41B . 109.5 ?
C4 N41 H41C . 109.5 ?
H41A N41 H41C . 109.5 ?
H41B N41 H41C . 109.5 ?
C6 C5 C4 . 117.9(3) ?
C6 C5 H5 . 121.1 ?
C4 C5 H5 . 121.1 ?
C1 C6 C5 . 121.8(3) ?
C1 C6 H6 . 119.1 ?
C5 C6 H6 . 119.1 ?
Cl3 Cu Cl3 11 130.14(6) y
Cl3 Cu Cl1 11 102.43(3) ?
Cl3 Cu Cl1 . 102.43(3) ?
Cl3 Cu Cl2 11 102.77(3) ?
Cl3 Cu Cl2 . 102.77(3) ?
Cl1 Cu Cl2 . 117.68(5) y

loop_
_geom_bond_atom_site_label_1
_geom_bond_atom_site_label_2
_geom_bond_site_symmetry_2
_geom_bond_distance
_geom_bond_publ_flag
C1 C6 . 1.379(5) ?
C1 C2 . 1.393(4) ?
C1 C11 . 1.498(4) ?
C11 O11 . 1.220(4) ?
C11 C12 . 1.486(5) ?
C12 H12A . 0.9600 ?
C12 H12B . 0.9600 ?
C12 H12C . 0.9600 ?
C2 C3 . 1.387(4) ?
C2 H2 . 0.9300 ?
C3 C4 . 1.376(4) ?
C3 H3 . 0.9300 ?
C4 C5 . 1.386(4) ?
C4 N41 . 1.466(4) y
N41 H41A . 0.8900 ?
N41 H41B . 0.8900 ?
N41 H41C . 0.8900 ?
C5 C6 . 1.380(4) ?
C5 H5 . 0.9300 ?
C6 H6 . 0.9300 ?
Cu Cl3 11 2.2213(9) ?
Cu Cl3 . 2.2213(9) ?
Cu Cl1 . 2.2223(13) y
Cu Cl2 . 2.3139(14) y

loop_
_geom_hbond_atom_site_label_D
_geom_hbond_atom_site_label_H
_geom_hbond_atom_site_label_A
_geom_hbond_site_symmetry_A
_geom_hbond_distance_DH
_geom_hbond_distance_HA
_geom_hbond_distance_DA
_geom_hbond_angle_DHA
N41 H41A Cl2 10_657 0.89 2.29 3.173(3) 171.5
N41 H41B O11 15_545 0.89 1.90 2.787(3) 171.1
N41 H41C Cl3 13_557 0.89 2.46 3.317(3) 162.9

loop_
_geom_torsion_atom_site_label_1
_geom_torsion_atom_site_label_2
_geom_torsion_atom_site_label_3
_geom_torsion_atom_site_label_4
_geom_torsion
_geom_torsion_publ_flag
C6 C1 C11 O11 -4.2(4) y
C2 C1 C11 O11 174.1(3) ?
C6 C1 C11 C12 176.1(3) ?
C2 C1 C11 C12 -5.6(4) y
C6 C1 C2 C3 0.6(5) ?
C11 C1 C2 C3 -177.8(3) ?
C1 C2 C3 C4 0.4(5) ?
C2 C3 C4 C5 -1.1(5) ?
C2 C3 C4 N41 178.1(3) ?
C3 C4 C5 C6 0.8(5) ?
N41 C4 C5 C6 -178.4(3) ?
C2 C1 C6 C5 -0.9(5) ?
C11 C1 C6 C5 177.5(3) ?
C4 C5 C6 C1 0.2(5) ?
